data_7210619
loop_
_publ_author_name
'Xue, Zhen-Zhen'
'Sheng, Tian-Lu'
'Zhu, Qi-Long'
'Yuan, Da-Qiang'
'Wang, Yan-Long'
'Tan, Chun-Hong'
'Hu, Sheng-Min'
'Wen, Yue-Hong'
'Wang, Yong'
'Fu, Rui-Biao'
'Wu, Xin-Tao'

_publ_section_title
;
 Two cationic metal--organic frameworks featuring different cage-to-cage
 connections: syntheses, crystal structures, photoluminescence and gas
 sorption properties
;
_journal_issue 40
_journal_name_full CrystEngComm
_journal_page_first 8139
_journal_paper_doi 10.1039/c3ce41364k
_journal_volume 15
_journal_year 2013
_chemical_formula_sum 'C45 H36 Cl4 N18 O16 Zn2'
_chemical_formula_weight 1357.46
_chemical_name_systematic
; 
 ? 
;
_space_group_IT_number 14
_symmetry_cell_setting monoclinic
_symmetry_space_group_name_Hall '-P 2ybc'
_symmetry_space_group_name_H-M 'P 1 21/c 1'
_atom_sites_solution_hydrogens geom
_atom_sites_solution_primary direct
_atom_sites_solution_secondary difmap
_audit_creation_method SHELXL-97
_cell_angle_alpha 90.00
_cell_angle_beta 108.799(2)
_cell_angle_gamma 90.00
_cell_formula_units_Z 4
_cell_length_a 21.703(3)
_cell_length_b 20.062(3)
_cell_length_c 22.121(3)
_cell_measurement_reflns_used 25076
_cell_measurement_temperature 293(2)
_cell_measurement_theta_max 27.4854
_cell_measurement_theta_min 2.0303
_cell_volume 9118(2)
_computing_cell_refinement 'CrystalClear (Rigaku Inc., 2007)'
_computing_data_collection 'CrystalClear (Rigaku Inc., 2007)'
_computing_data_reduction 'CrystalClear (Rigaku Inc., 2007)'
_computing_structure_refinement 'SHELXL-97 (Sheldrick, 1997)'
_computing_structure_solution 'SHELXS-97 (Sheldrick, 1990)'
_diffrn_ambient_temperature 293(2)
_diffrn_measured_fraction_theta_full 0.999
_diffrn_measured_fraction_theta_max 0.999
_diffrn_measurement_device_type Saturn724HG
_diffrn_measurement_method CCD_Profile_fitting
_diffrn_radiation_monochromator graphite
_diffrn_radiation_source 'fine-focus sealed tube'
_diffrn_radiation_type MoK\a
_diffrn_radiation_wavelength 0.71073
_diffrn_reflns_av_R_equivalents 0.0408
_diffrn_reflns_av_sigmaI/netI 0.0437
_diffrn_reflns_limit_h_max 22
_diffrn_reflns_limit_h_min -25
_diffrn_reflns_limit_k_max 22
_diffrn_reflns_limit_k_min -23
_diffrn_reflns_limit_l_max 26
_diffrn_reflns_limit_l_min -25
_diffrn_reflns_number 63611
_diffrn_reflns_theta_full 25.00
_diffrn_reflns_theta_max 25.00
_diffrn_reflns_theta_min 1.41
_exptl_absorpt_coefficient_mu 0.695
_exptl_absorpt_correction_type none
_exptl_crystal_colour 'pale yellow'
_exptl_crystal_density_diffrn 0.989
_exptl_crystal_density_method 'not measured'
_exptl_crystal_description block
_exptl_crystal_F_000 2752
_exptl_crystal_size_max 0.20
_exptl_crystal_size_mid 0.18
_exptl_crystal_size_min 0.18
_platon_squeeze_details
;
;
_refine_diff_density_max 1.459
_refine_diff_density_min -0.904
_refine_diff_density_rms 0.088
_refine_ls_extinction_method none
_refine_ls_goodness_of_fit_ref 0.976
_refine_ls_hydrogen_treatment constr
_refine_ls_matrix_type full
_refine_ls_number_parameters 812
_refine_ls_number_reflns 16047
_refine_ls_number_restraints 42
_refine_ls_restrained_S_all 1.082
_refine_ls_R_factor_all 0.0549
_refine_ls_R_factor_gt 0.0488
_refine_ls_shift/su_max 0.002
_refine_ls_shift/su_mean 0.000
_refine_ls_structure_factor_coef Fsqd
_refine_ls_weighting_details 'calc w=1/[\s^2^(Fo^2^)+(0.1108P)^2^+0.0000P] where P=(Fo^2^+2Fc^2^)/3'
_refine_ls_weighting_scheme calc
_refine_ls_wR_factor_gt 0.1425
_refine_ls_wR_factor_ref 0.1481
_reflns_number_gt 13554
_reflns_number_total 16047
_reflns_threshold_expression >2sigma(I)
_cod_data_source_file c3ce41364k.txt
_cod_data_source_block 2
_cod_depositor_comments
;
The following automatic conversions were performed:

'_exptl_absorpt_correction_type' value 'None' changed to 'none'
according to /home/saulius/struct/CIF-dictionaries/cif_core.dic
dictionary named 'cif_core.dic' version 2.4.2 from 2011-04-26.

Automatic conversion script
Id: cif_fix_values 1891 2012-01-12 08:04:46Z andrius 
;
_cod_original_sg_symbol_H-M P2(1)/c
_cod_database_code 7210619

loop_
_symmetry_equiv_pos_as_xyz
'x, y, z'
'-x, y+1/2, -z+1/2'
'-x, -y, -z'
'x, -y-1/2, z-1/2'

loop_
_atom_site_label
_atom_site_type_symbol
_atom_site_fract_x
_atom_site_fract_y
_atom_site_fract_z
_atom_site_U_iso_or_equiv
_atom_site_adp_type
_atom_site_occupancy
_atom_site_symmetry_multiplicity
_atom_site_calc_flag
_atom_site_refinement_flags
_atom_site_disorder_assembly
_atom_site_disorder_group
Zn1 Zn 0.139367(14) 0.662554(14) 0.944142(14) 0.01847(10) Uani 1 1 d . . .
Zn2 Zn 0.602024(16) 0.862189(14) 0.740175(15) 0.02213(11) Uani 1 1 d . . .
C1 C 0.27805(13) 0.42294(13) 1.02273(13) 0.0227(6) Uani 1 1 d . . .
C2 C 0.29995(13) 0.40663(13) 0.97331(13) 0.0242(6) Uani 1 1 d . . .
H2A H 0.3007 0.4387 0.9420 0.029 Uiso 1 1 calc R . .
C3 C 0.32133(13) 0.34090(13) 0.97001(13) 0.0220(6) Uani 1 1 d . . .
C4 C 0.32219(14) 0.29411(13) 1.01674(13) 0.0246(6) Uani 1 1 d . . .
H4A H 0.3382 0.2503 1.0152 0.030 Uiso 1 1 calc R . .
C5 C 0.29903(14) 0.31318(14) 1.06545(13) 0.0246(6) Uani 1 1 d . . .
C6 C 0.27652(14) 0.37732(14) 1.06981(13) 0.0257(6) Uani 1 1 d . . .
H6A H 0.2607 0.3896 1.1036 0.031 Uiso 1 1 calc R . .
C7 C 0.21487(14) 0.52510(13) 0.97968(13) 0.0250(6) Uani 1 1 d . . .
H7A H 0.1987 0.5108 0.9365 0.030 Uiso 1 1 calc R . .
C8 C 0.23513(14) 0.58377(14) 1.06562(14) 0.0284(6) Uani 1 1 d . . .
H8A H 0.2353 0.6196 1.0938 0.034 Uiso 1 1 calc R . .
C9 C 0.26861(15) 0.52636(14) 1.08293(14) 0.0294(6) Uani 1 1 d . . .
H9A H 0.2955 0.5142 1.1246 0.035 Uiso 1 1 calc R . .
C10 C 0.36852(14) 0.36260(13) 0.88340(13) 0.0233(6) Uani 1 1 d . . .
H10A H 0.3753 0.4091 0.8907 0.028 Uiso 1 1 calc R . .
C11 C 0.36491(16) 0.26281(13) 0.84424(14) 0.0304(7) Uani 1 1 d . . .
H11A H 0.3689 0.2269 0.8178 0.036 Uiso 1 1 calc R . .
C12 C 0.34263(16) 0.25792(14) 0.89432(14) 0.0317(7) Uani 1 1 d . . .
H12A H 0.3284 0.2185 0.9097 0.038 Uiso 1 1 calc R . .
C13 C 0.34999(14) 0.22636(13) 1.14500(13) 0.0246(6) Uani 1 1 d . . .
H13A H 0.3893 0.2227 1.1351 0.029 Uiso 1 1 calc R . .
C14 C 0.27518(15) 0.21256(15) 1.18958(15) 0.0328(7) Uani 1 1 d . . .
H14A H 0.2532 0.1965 1.2175 0.039 Uiso 1 1 calc R . .
C15 C 0.25106(15) 0.25817(16) 1.14274(15) 0.0334(7) Uani 1 1 d . . .
H15A H 0.2100 0.2798 1.1316 0.040 Uiso 1 1 calc R . .
C16 C 0.04556(13) 0.64368(13) 1.14492(13) 0.0217(5) Uani 1 1 d . . .
C17 C 0.01555(13) 0.58154(13) 1.13485(12) 0.0220(5) Uani 1 1 d . . .
H17A H 0.0102 0.5577 1.0964 0.026 Uiso 1 1 calc R . .
C18 C -0.00648(13) 0.55491(13) 1.18216(12) 0.0225(5) Uani 1 1 d . . .
C19 C 0.00012(13) 0.58971(13) 1.23823(13) 0.0237(6) Uani 1 1 d . . .
H19A H -0.0162 0.5718 1.2698 0.028 Uiso 1 1 calc R . .
C20 C 0.03069(14) 0.65049(14) 1.24695(13) 0.0246(6) Uani 1 1 d . . .
C21 C 0.05350(13) 0.67941(14) 1.20056(13) 0.0241(6) Uani 1 1 d . . .
H21A H 0.0737 0.7220 1.2070 0.029 Uiso 1 1 calc R . .
C22 C 0.09105(13) 0.64176(13) 1.05534(12) 0.0208(5) Uani 1 1 d . . .
H22A H 0.0966 0.5949 1.0540 0.025 Uiso 1 1 calc R . .
C23 C 0.08913(15) 0.74761(13) 1.03464(14) 0.0287(6) Uani 1 1 d . . .
H23A H 0.0939 0.7888 1.0154 0.034 Uiso 1 1 calc R . .
C24 C 0.06430(16) 0.74056(14) 1.08272(14) 0.0310(7) Uani 1 1 d . . .
H24A H 0.0486 0.7751 1.1033 0.037 Uiso 1 1 calc R . .
C25 C -0.06775(13) 0.46092(13) 1.11602(13) 0.0242(6) Uani 1 1 d . . .
H25A H -0.0701 0.4788 1.0756 0.029 Uiso 1 1 calc R . .
C26 C -0.07911(14) 0.39675(14) 1.19021(13) 0.0259(6) Uani 1 1 d . . .
H26A H -0.0917 0.3600 1.2107 0.031 Uiso 1 1 calc R . .
C27 C -0.04519(15) 0.44996(14) 1.22019(14) 0.0302(6) Uani 1 1 d . . .
H27A H -0.0295 0.4577 1.2649 0.036 Uiso 1 1 calc R . .
C28 C 0.08948(13) 0.72379(13) 1.33797(13) 0.0246(6) Uani 1 1 d . . .
H28A H 0.1294 0.7259 1.3289 0.029 Uiso 1 1 calc R . .
C29 C 0.01552(16) 0.73948(17) 1.38178(15) 0.0365(7) Uani 1 1 d . . .
H29A H -0.0063 0.7548 1.4101 0.044 Uiso 1 1 calc R . .
C30 C -0.01049(16) 0.69781(19) 1.33165(16) 0.0418(8) Uani 1 1 d . . .
H30A H -0.0531 0.6794 1.3182 0.050 Uiso 1 1 calc R . .
C31 C 0.32786(13) 0.70216(13) 0.83517(13) 0.0226(5) Uani 1 1 d . . .
C32 C 0.36030(13) 0.75571(12) 0.81905(13) 0.0226(5) Uani 1 1 d . . .
H32A H 0.3591 0.7989 0.8362 0.027 Uiso 1 1 calc R . .
C33 C 0.39468(13) 0.74337(13) 0.77654(13) 0.0234(6) Uani 1 1 d . . .
C34 C 0.39561(13) 0.68086(13) 0.74971(13) 0.0244(6) Uani 1 1 d . . .
H34A H 0.4182 0.6736 0.7199 0.029 Uiso 1 1 calc R . .
C35 C 0.36241(13) 0.62918(12) 0.76787(13) 0.0214(5) Uani 1 1 d . . .
C36 C 0.32849(13) 0.63855(12) 0.81035(13) 0.0219(5) Uani 1 1 d . . .
H36A H 0.3063 0.6027 0.8223 0.026 Uiso 1 1 calc R . .
C37 C 0.23997(12) 0.67827(13) 0.88072(13) 0.0214(5) Uani 1 1 d . . .
H37A H 0.2208 0.6426 0.8528 0.026 Uiso 1 1 calc R . .
C38 C 0.26062(14) 0.75252(14) 0.95557(14) 0.0286(6) Uani 1 1 d . . .
H38A H 0.2574 0.7782 0.9905 0.034 Uiso 1 1 calc R . .
C39 C 0.30630(14) 0.76037(14) 0.92763(14) 0.0292(6) Uani 1 1 d . . .
H39A H 0.3406 0.7921 0.9385 0.035 Uiso 1 1 calc R . .
C40 C 0.49042(14) 0.78810(14) 0.75507(14) 0.0265(6) Uani 1 1 d . . .
H40A H 0.5135 0.7471 0.7605 0.032 Uiso 1 1 calc R . .
C41 C 0.46376(16) 0.89282(14) 0.73821(16) 0.0343(7) Uani 1 1 d . . .
H41A H 0.4660 0.9390 0.7296 0.041 Uiso 1 1 calc R . .
C42 C 0.41312(16) 0.86215(14) 0.74898(17) 0.0336(7) Uani 1 1 d . . .
H42A H 0.3735 0.8822 0.7491 0.040 Uiso 1 1 calc R . .
C43 C 0.37442(13) 0.50765(12) 0.77518(13) 0.0217(5) Uani 1 1 d . . .
H43A H 0.3766 0.5041 0.8187 0.026 Uiso 1 1 calc R . .
C44 C 0.37537(19) 0.48346(15) 0.67992(15) 0.0377(8) Uani 1 1 d . . .
H44A H 0.3786 0.4592 0.6442 0.045 Uiso 1 1 calc R . .
C45 C 0.36500(18) 0.55009(15) 0.68138(15) 0.0370(7) Uani 1 1 d . . .
H45A H 0.3590 0.5807 0.6472 0.044 Uiso 1 1 calc R . .
N1 N 0.20057(11) 0.58302(11) 1.00101(11) 0.0227(5) Uani 1 1 d . . .
N2 N 0.25578(11) 0.48904(11) 1.02799(11) 0.0231(5) Uani 1 1 d . . .
N3 N 0.38121(12) 0.32940(11) 0.83737(11) 0.0237(5) Uani 1 1 d . . .
N4 N 0.34449(12) 0.32168(11) 0.91888(11) 0.0234(5) Uani 1 1 d . . .
N5 N 0.33673(12) 0.19280(11) 1.19065(11) 0.0243(5) Uani 1 1 d . . .
N6 N 0.29961(12) 0.26677(11) 1.11415(11) 0.0258(5) Uani 1 1 d . . .
N7 N 0.10675(11) 0.68539(11) 1.01742(10) 0.0212(5) Uani 1 1 d . . .
N8 N 0.06603(11) 0.67372(11) 1.09628(10) 0.0211(5) Uani 1 1 d . . .
N9 N -0.09299(11) 0.40386(11) 1.12464(11) 0.0230(5) Uani 1 1 d . . .
N10 N -0.03766(11) 0.49108(11) 1.17315(10) 0.0214(5) Uani 1 1 d . . .
N11 N 0.07761(11) 0.75613(11) 1.38561(11) 0.0233(5) Uani 1 1 d . . .
N12 N 0.03734(12) 0.68774(12) 1.30426(11) 0.0266(5) Uani 1 1 d . . .
N13 N 0.21858(11) 0.70127(10) 0.92616(10) 0.0203(5) Uani 1 1 d . . .
N14 N 0.29360(10) 0.71301(10) 0.87951(11) 0.0208(5) Uani 1 1 d . . .
N15 N 0.51243(12) 0.84610(11) 0.74173(12) 0.0270(5) Uani 1 1 d . . .
N16 N 0.43012(12) 0.79605(11) 0.75974(12) 0.0264(5) Uani 1 1 d . . .
N17 N 0.38042(12) 0.45686(11) 0.73863(11) 0.0260(5) Uani 1 1 d . . .
N18 N 0.36483(11) 0.56430(10) 0.74172(11) 0.0215(5) Uani 1 1 d . . .
O1 O 0.56279(16) 0.64713(13) 0.82859(15) 0.0610(8) Uani 1 1 d . . .
O2 O 0.6001(2) 0.64189(17) 0.7427(2) 0.0913(13) Uani 1 1 d . . .
O3 O 0.51249(13) 0.57555(14) 0.74275(15) 0.0622(8) Uani 1 1 d . . .
O4 O 0.61522(17) 0.54974(14) 0.81044(16) 0.0795(11) Uani 1 1 d . . .
O5 O 0.1712(3) 0.4366(3) 0.8423(3) 0.088(2) Uani 0.646(8) 1 d P A 1
O6 O 0.2229(5) 0.5157(5) 0.8064(6) 0.115(4) Uani 0.646(8) 1 d PU A 1
O7 O 0.1399(6) 0.4516(7) 0.7344(4) 0.078(3) Uani 0.646(8) 1 d P A 1
O8 O 0.2428(5) 0.4057(5) 0.7866(5) 0.054(2) Uani 0.646(8) 1 d P A 1
Cl2 Cl 0.1949(2) 0.4519(3) 0.7898(3) 0.0443(9) Uani 0.646(8) 1 d P A 1
O5A O 0.2243(4) 0.5007(5) 0.7357(4) 0.074(4) Uani 0.354(8) 1 d P A 2
O6A O 0.2188(8) 0.5025(7) 0.8327(5) 0.075(4) Uani 0.354(8) 1 d PU A 2
O7A O 0.1410(6) 0.4409(8) 0.7536(7) 0.045(3) Uani 0.354(8) 1 d PU A 2
O8A O 0.2535(12) 0.4014(14) 0.8016(13) 0.113(9) Uani 0.354(8) 1 d P A 2
Cl2A Cl 0.2084(4) 0.4611(4) 0.7809(4) 0.0322(12) Uani 0.354(8) 1 d P A 2
O9 O 0.5633(2) 0.8295(2) 0.99838(18) 0.0986(12) Uani 1 1 d U . .
O10 O 0.5462(2) 0.88138(18) 0.9001(2) 0.1047(13) Uani 1 1 d U . .
O11 O 0.52046(14) 0.77091(13) 0.90272(14) 0.0566(7) Uani 1 1 d . . .
O12 O 0.45757(15) 0.85316(17) 0.93175(17) 0.0738(10) Uani 1 1 d . . .
O13 O 0.14203(15) 0.3816(2) 1.10813(16) 0.0809(10) Uani 1 1 d . . .
O14 O 0.0529(3) 0.3559(3) 1.0247(3) 0.167(2) Uani 1 1 d U . .
O15 O 0.1097(3) 0.4456(4) 1.0215(3) 0.192(2) Uani 1 1 d U . .
O16 O 0.0461(4) 0.4380(6) 1.0722(7) 0.338(8) Uani 1 1 d . . .
Cl1 Cl 0.57279(4) 0.60276(3) 0.78161(4) 0.03312(18) Uani 1 1 d . . .
Cl3 Cl 0.52183(4) 0.83437(4) 0.93401(4) 0.0401(2) Uani 1 1 d . . .
Cl4 Cl 0.09016(4) 0.40651(4) 1.05689(4) 0.0446(2) Uani 1 1 d . . .

loop_
_atom_site_aniso_label
_atom_site_aniso_U_11
_atom_site_aniso_U_22
_atom_site_aniso_U_33
_atom_site_aniso_U_23
_atom_site_aniso_U_13
_atom_site_aniso_U_12
Zn1 0.02359(17) 0.01758(17) 0.01728(17) -0.00070(10) 0.01083(13) -0.00124(11)
Zn2 0.03228(19) 0.01561(17) 0.02420(19) 0.00251(11) 0.01704(14) -0.00096(12)
C1 0.0264(13) 0.0182(12) 0.0249(14) 0.0030(10) 0.0104(11) 0.0037(10)
C2 0.0287(14) 0.0243(13) 0.0214(14) 0.0037(10) 0.0103(11) 0.0031(11)
C3 0.0289(14) 0.0202(13) 0.0212(14) 0.0034(10) 0.0140(11) 0.0023(10)
C4 0.0323(15) 0.0227(13) 0.0208(13) 0.0018(10) 0.0112(11) 0.0036(11)
C5 0.0306(14) 0.0255(13) 0.0209(14) 0.0054(11) 0.0125(11) 0.0041(11)
C6 0.0299(14) 0.0289(14) 0.0221(14) 0.0039(11) 0.0136(11) 0.0037(11)
C7 0.0351(15) 0.0240(13) 0.0182(13) 0.0028(10) 0.0119(11) 0.0024(11)
C8 0.0341(15) 0.0262(14) 0.0238(15) -0.0039(11) 0.0080(12) 0.0029(12)
C9 0.0369(16) 0.0287(15) 0.0212(14) -0.0012(11) 0.0075(12) 0.0092(12)
C10 0.0333(15) 0.0191(13) 0.0220(14) 0.0013(10) 0.0150(12) 0.0007(11)
C11 0.0506(18) 0.0183(13) 0.0293(16) -0.0007(11) 0.0228(14) 0.0053(13)
C12 0.0524(19) 0.0171(13) 0.0321(16) 0.0003(11) 0.0227(14) 0.0020(12)
C13 0.0329(15) 0.0182(13) 0.0280(14) 0.0029(10) 0.0173(12) 0.0061(11)
C14 0.0365(16) 0.0359(16) 0.0338(17) 0.0085(13) 0.0220(13) -0.0015(13)
C15 0.0338(16) 0.0398(16) 0.0357(17) 0.0128(13) 0.0239(13) 0.0072(13)
C16 0.0245(13) 0.0234(13) 0.0186(13) 0.0006(10) 0.0087(11) -0.0009(11)
C17 0.0241(13) 0.0248(13) 0.0178(13) -0.0038(10) 0.0076(10) -0.0041(11)
C18 0.0264(13) 0.0233(13) 0.0192(13) -0.0033(10) 0.0094(11) -0.0040(11)
C19 0.0289(14) 0.0248(14) 0.0202(13) -0.0018(10) 0.0120(11) -0.0060(11)
C20 0.0273(14) 0.0306(14) 0.0173(13) -0.0074(11) 0.0092(11) -0.0069(11)
C21 0.0273(14) 0.0250(13) 0.0221(14) -0.0035(11) 0.0108(11) -0.0071(11)
C22 0.0249(13) 0.0212(13) 0.0196(13) 0.0001(10) 0.0117(11) 0.0008(10)
C23 0.0475(18) 0.0188(13) 0.0246(14) -0.0025(10) 0.0182(13) -0.0028(12)
C24 0.0492(18) 0.0223(14) 0.0280(15) -0.0038(11) 0.0218(14) -0.0009(13)
C25 0.0282(14) 0.0259(14) 0.0181(13) -0.0014(10) 0.0070(11) -0.0017(11)
C26 0.0362(15) 0.0246(13) 0.0197(14) 0.0006(10) 0.0130(11) -0.0054(12)
C27 0.0428(17) 0.0275(14) 0.0207(14) -0.0010(11) 0.0110(12) -0.0058(13)
C28 0.0264(14) 0.0270(14) 0.0255(14) -0.0060(11) 0.0155(11) -0.0086(11)
C29 0.0369(16) 0.0503(19) 0.0309(16) -0.0180(14) 0.0227(14) -0.0133(14)
C30 0.0358(17) 0.067(2) 0.0306(17) -0.0230(15) 0.0219(14) -0.0234(16)
C31 0.0251(13) 0.0198(13) 0.0256(14) -0.0005(10) 0.0119(11) -0.0003(10)
C32 0.0259(13) 0.0138(12) 0.0333(15) -0.0031(10) 0.0165(11) -0.0010(10)
C33 0.0262(13) 0.0176(12) 0.0305(15) 0.0014(10) 0.0149(11) -0.0001(10)
C34 0.0312(15) 0.0198(13) 0.0286(15) 0.0021(11) 0.0187(12) 0.0020(11)
C35 0.0229(13) 0.0160(12) 0.0254(14) -0.0009(10) 0.0077(11) 0.0002(10)
C36 0.0233(13) 0.0167(12) 0.0276(14) -0.0011(10) 0.0111(11) -0.0026(10)
C37 0.0216(13) 0.0222(12) 0.0218(13) -0.0001(10) 0.0092(11) -0.0020(10)
C38 0.0295(15) 0.0278(14) 0.0308(15) -0.0124(12) 0.0131(12) -0.0060(12)
C39 0.0284(14) 0.0264(14) 0.0336(16) -0.0125(12) 0.0113(12) -0.0102(12)
C40 0.0312(15) 0.0211(13) 0.0359(16) 0.0041(11) 0.0229(13) 0.0012(11)
C41 0.0423(17) 0.0156(13) 0.053(2) 0.0085(12) 0.0270(15) 0.0034(12)
C42 0.0346(16) 0.0200(14) 0.055(2) 0.0046(13) 0.0261(15) 0.0090(12)
C43 0.0306(14) 0.0168(12) 0.0202(13) -0.0001(10) 0.0117(11) 0.0007(10)
C44 0.074(2) 0.0245(14) 0.0239(15) -0.0012(11) 0.0281(16) 0.0035(15)
C45 0.067(2) 0.0258(15) 0.0242(15) 0.0053(12) 0.0230(15) 0.0069(14)
N1 0.0257(11) 0.0229(11) 0.0212(11) 0.0004(9) 0.0101(9) 0.0042(9)
N2 0.0297(12) 0.0212(11) 0.0205(11) 0.0036(9) 0.0110(9) 0.0059(9)
N3 0.0323(12) 0.0195(11) 0.0242(12) -0.0016(9) 0.0161(10) 0.0012(9)
N4 0.0324(12) 0.0209(11) 0.0202(11) 0.0026(9) 0.0130(10) 0.0042(9)
N5 0.0346(13) 0.0191(11) 0.0234(12) 0.0032(9) 0.0151(10) 0.0011(9)
N6 0.0327(13) 0.0264(12) 0.0241(12) 0.0073(9) 0.0174(10) 0.0055(10)
N7 0.0276(11) 0.0201(11) 0.0176(11) 0.0020(8) 0.0095(9) 0.0003(9)
N8 0.0263(11) 0.0225(11) 0.0175(11) -0.0029(8) 0.0111(9) -0.0027(9)
N9 0.0294(12) 0.0219(11) 0.0208(11) 0.0021(9) 0.0123(9) -0.0004(9)
N10 0.0255(11) 0.0193(11) 0.0208(11) -0.0028(8) 0.0093(9) -0.0066(9)
N11 0.0268(12) 0.0241(11) 0.0193(11) -0.0051(9) 0.0076(9) -0.0047(9)
N12 0.0354(13) 0.0276(12) 0.0217(12) -0.0081(9) 0.0158(10) -0.0094(10)
N13 0.0245(11) 0.0164(10) 0.0220(11) -0.0029(8) 0.0101(9) -0.0013(8)
N14 0.0220(11) 0.0184(10) 0.0263(12) -0.0035(9) 0.0139(9) -0.0036(9)
N15 0.0352(13) 0.0161(10) 0.0366(14) 0.0015(9) 0.0210(11) -0.0015(9)
N16 0.0293(12) 0.0158(11) 0.0416(14) 0.0040(9) 0.0218(11) 0.0001(9)
N17 0.0372(13) 0.0198(11) 0.0253(12) -0.0016(9) 0.0163(10) 0.0015(10)
N18 0.0288(12) 0.0131(10) 0.0266(12) -0.0015(8) 0.0144(10) 0.0007(9)
O1 0.081(2) 0.0404(14) 0.075(2) -0.0201(13) 0.0439(17) -0.0089(14)
O2 0.130(3) 0.071(2) 0.106(3) 0.0200(19) 0.084(3) -0.021(2)
O3 0.0406(14) 0.0550(16) 0.080(2) -0.0157(14) 0.0047(14) -0.0024(12)
O4 0.077(2) 0.0449(16) 0.085(2) 0.0031(15) -0.0173(18) 0.0297(15)
O5 0.078(4) 0.137(6) 0.054(3) -0.024(3) 0.028(3) 0.007(4)
O6 0.088(5) 0.082(5) 0.180(9) -0.023(6) 0.048(6) -0.025(4)
O7 0.068(5) 0.110(7) 0.048(5) 0.013(4) 0.009(3) 0.021(4)
O8 0.028(3) 0.053(4) 0.073(5) -0.023(4) 0.006(3) 0.020(2)
Cl2 0.0366(18) 0.0378(15) 0.061(2) -0.0093(11) 0.0186(11) -0.0016(11)
O5A 0.045(5) 0.103(7) 0.060(6) 0.050(5) -0.004(4) -0.023(5)
O6A 0.110(8) 0.070(7) 0.035(5) -0.033(5) 0.007(5) 0.011(6)
O7A 0.013(4) 0.055(5) 0.060(8) 0.008(6) 0.000(5) -0.004(3)
O8A 0.073(13) 0.098(12) 0.135(18) 0.045(10) -0.010(10) 0.014(9)
Cl2A 0.024(3) 0.034(2) 0.038(2) -0.0039(15) 0.0093(17) -0.0038(17)
O9 0.092(2) 0.130(2) 0.0608(18) -0.0124(18) 0.0068(16) 0.044(2)
O10 0.154(3) 0.0585(19) 0.134(3) 0.008(2) 0.091(3) -0.017(2)
O11 0.0593(16) 0.0471(15) 0.0734(19) -0.0149(13) 0.0354(15) -0.0002(13)
O12 0.0521(18) 0.092(2) 0.076(2) -0.0279(18) 0.0189(16) 0.0202(16)
O13 0.0520(18) 0.120(3) 0.0584(19) 0.0174(19) 0.0008(15) 0.0280(19)
O14 0.164(4) 0.145(4) 0.138(4) 0.010(3) -0.026(3) -0.065(3)
O15 0.167(3) 0.208(3) 0.188(3) 0.129(3) 0.041(3) -0.037(3)
O16 0.163(7) 0.369(13) 0.474(18) -0.138(13) 0.091(9) 0.151(8)
Cl1 0.0349(4) 0.0259(3) 0.0400(4) 0.0041(3) 0.0140(3) 0.0011(3)
Cl3 0.0454(5) 0.0448(5) 0.0334(4) -0.0011(3) 0.0172(4) 0.0089(3)
Cl4 0.0295(4) 0.0470(5) 0.0508(5) 0.0032(4) 0.0041(3) 0.0004(3)

loop_
_atom_type_symbol
_atom_type_description
_atom_type_scat_dispersion_real
_atom_type_scat_dispersion_imag
_atom_type_scat_source
C C 0.0033 0.0016 'International Tables Vol C Tables 4.2.6.8 and 6.1.1.4'
H H 0.0000 0.0000 'International Tables Vol C Tables 4.2.6.8 and 6.1.1.4'
N N 0.0061 0.0033 'International Tables Vol C Tables 4.2.6.8 and 6.1.1.4'
O O 0.0106 0.0060 'International Tables Vol C Tables 4.2.6.8 and 6.1.1.4'
Cl Cl 0.1484 0.1585 'International Tables Vol C Tables 4.2.6.8 and 6.1.1.4'
Zn Zn 0.2839 1.4301 'International Tables Vol C Tables 4.2.6.8 and 6.1.1.4'

loop_
_geom_angle_atom_site_label_1
_geom_angle_atom_site_label_2
_geom_angle_atom_site_label_3
_geom_angle
_geom_angle_site_symmetry_1
_geom_angle_site_symmetry_3
N7 Zn1 N9 122.23(9) . 3_567
N7 Zn1 N13 127.29(9) . .
N9 Zn1 N13 110.46(9) 3_567 .
N7 Zn1 N1 90.50(9) . .
N9 Zn1 N1 90.85(9) 3_567 .
N13 Zn1 N1 89.78(9) . .
N7 Zn1 N11 89.97(9) . 4_575
N9 Zn1 N11 89.14(9) 3_567 4_575
N13 Zn1 N11 89.71(9) . 4_575
N1 Zn1 N11 179.45(9) . 4_575
N17 Zn2 N3 116.94(10) 2_656 2_656
N17 Zn2 N15 105.62(10) 2_656 .
N3 Zn2 N15 114.62(10) 2_656 .
N17 Zn2 N5 108.68(10) 2_656 3_667
N3 Zn2 N5 102.54(9) 2_656 3_667
N15 Zn2 N5 108.07(10) . 3_667
C2 C1 C6 122.6(2) . .
C2 C1 N2 120.1(2) . .
C6 C1 N2 117.3(2) . .
C1 C2 C3 118.1(2) . .
C1 C2 H2A 120.9 . .
C3 C2 H2A 120.9 . .
C4 C3 C2 121.3(3) . .
C4 C3 N4 118.8(2) . .
C2 C3 N4 119.9(2) . .
C5 C4 C3 118.1(2) . .
C5 C4 H4A 120.9 . .
C3 C4 H4A 120.9 . .
C4 C5 C6 122.3(3) . .
C4 C5 N6 119.6(2) . .
C6 C5 N6 118.1(2) . .
C5 C6 C1 117.5(3) . .
C5 C6 H6A 121.2 . .
C1 C6 H6A 121.2 . .
N1 C7 N2 110.8(2) . .
N1 C7 H7A 124.6 . .
N2 C7 H7A 124.6 . .
C9 C8 N1 110.3(2) . .
C9 C8 H8A 124.9 . .
N1 C8 H8A 124.9 . .
C8 C9 N2 106.0(2) . .
C8 C9 H9A 127.0 . .
N2 C9 H9A 127.0 . .
N3 C10 N4 111.0(2) . .
N3 C10 H10A 124.5 . .
N4 C10 H10A 124.5 . .
C12 C11 N3 109.2(2) . .
C12 C11 H11A 125.4 . .
N3 C11 H11A 125.4 . .
C11 C12 N4 106.4(2) . .
C11 C12 H12A 126.8 . .
N4 C12 H12A 126.8 . .
N5 C13 N6 110.5(2) . .
N5 C13 H13A 124.7 . .
N6 C13 H13A 124.7 . .
C15 C14 N5 109.8(3) . .
C15 C14 H14A 125.1 . .
N5 C14 H14A 125.1 . .
C14 C15 N6 105.5(3) . .
C14 C15 H15A 127.3 . .
N6 C15 H15A 127.3 . .
C21 C16 C17 121.6(3) . .
C21 C16 N8 118.2(2) . .
C17 C16 N8 120.2(2) . .
C18 C17 C16 118.7(2) . .
C18 C17 H17A 120.6 . .
C16 C17 H17A 120.6 . .
C17 C18 C19 121.2(2) . .
C17 C18 N10 120.0(2) . .
C19 C18 N10 118.8(2) . .
C20 C19 C18 118.6(3) . .
C20 C19 H19A 120.7 . .
C18 C19 H19A 120.7 . .
C19 C20 C21 122.3(3) . .
C19 C20 N12 119.5(2) . .
C21 C20 N12 118.1(2) . .
C16 C21 C20 117.7(2) . .
C16 C21 H21A 121.2 . .
C20 C21 H21A 121.2 . .
N7 C22 N8 110.4(2) . .
N7 C22 H22A 124.8 . .
N8 C22 H22A 124.8 . .
C24 C23 N7 109.7(2) . .
C24 C23 H23A 125.2 . .
N7 C23 H23A 125.2 . .
C23 C24 N8 106.6(2) . .
C23 C24 H24A 126.7 . .
N8 C24 H24A 126.7 . .
N9 C25 N10 110.6(2) . .
N9 C25 H25A 124.7 . .
N10 C25 H25A 124.7 . .
C27 C26 N9 109.5(2) . .
C27 C26 H26A 125.3 . .
N9 C26 H26A 125.3 . .
C26 C27 N10 106.4(2) . .
C26 C27 H27A 126.8 . .
N10 C27 H27A 126.8 . .
N11 C28 N12 110.9(2) . .
N11 C28 H28A 124.5 . .
N12 C28 H28A 124.5 . .
C30 C29 N11 110.1(3) . .
C30 C29 H29A 124.9 . .
N11 C29 H29A 124.9 . .
C29 C30 N12 106.0(3) . .
C29 C30 H30A 127.0 . .
N12 C30 H30A 127.0 . .
C36 C31 C32 122.4(3) . .
C36 C31 N14 119.0(2) . .
C32 C31 N14 118.5(2) . .
C31 C32 C33 117.3(2) . .
C31 C32 H32A 121.3 . .
C33 C32 H32A 121.3 . .
C34 C33 C32 122.1(2) . .
C34 C33 N16 118.3(2) . .
C32 C33 N16 119.6(2) . .
C33 C34 C35 117.9(3) . .
C33 C34 H34A 121.0 . .
C35 C34 H34A 121.0 . .
C36 C35 C34 122.2(2) . .
C36 C35 N18 119.7(2) . .
C34 C35 N18 118.0(2) . .
C35 C36 C31 118.0(2) . .
C35 C36 H36A 121.0 . .
C31 C36 H36A 121.0 . .
N13 C37 N14 110.4(2) . .
N13 C37 H37A 124.8 . .
N14 C37 H37A 124.8 . .
C39 C38 N13 110.1(2) . .
C39 C38 H38A 124.9 . .
N13 C38 H38A 124.9 . .
C38 C39 N14 106.3(2) . .
C38 C39 H39A 126.8 . .
N14 C39 H39A 126.8 . .
N15 C40 N16 109.9(2) . .
N15 C40 H40A 125.1 . .
N16 C40 H40A 125.1 . .
C42 C41 N15 109.2(2) . .
C42 C41 H41A 125.4 . .
N15 C41 H41A 125.4 . .
C41 C42 N16 106.4(3) . .
C41 C42 H42A 126.8 . .
N16 C42 H42A 126.8 . .
N17 C43 N18 110.0(2) . .
N17 C43 H43A 125.0 . .
N18 C43 H43A 125.0 . .
C45 C44 N17 108.8(3) . .
C45 C44 H44A 125.6 . .
N17 C44 H44A 125.6 . .
C44 C45 N18 106.3(3) . .
C44 C45 H45A 126.8 . .
N18 C45 H45A 126.8 . .
C7 N1 C8 105.4(2) . .
C7 N1 Zn1 126.87(18) . .
C8 N1 Zn1 127.65(18) . .
C7 N2 C9 107.5(2) . .
C7 N2 C1 125.7(2) . .
C9 N2 C1 126.8(2) . .
C10 N3 C11 106.0(2) . .
C10 N3 Zn2 130.15(18) . 2_646
C11 N3 Zn2 122.28(18) . 2_646
C10 N4 C12 107.5(2) . .
C10 N4 C3 126.5(2) . .
C12 N4 C3 125.8(2) . .
C13 N5 C14 106.7(2) . .
C13 N5 Zn2 127.6(2) . 3_667
C14 N5 Zn2 124.68(19) . 3_667
C13 N6 C15 107.5(2) . .
C13 N6 C5 125.6(2) . .
C15 N6 C5 126.7(2) . .
C22 N7 C23 105.6(2) . .
C22 N7 Zn1 125.74(18) . .
C23 N7 Zn1 128.35(18) . .
C22 N8 C24 107.7(2) . .
C22 N8 C16 126.4(2) . .
C24 N8 C16 125.9(2) . .
C25 N9 C26 106.3(2) . .
C25 N9 Zn1 126.50(19) . 3_567
C26 N9 Zn1 127.10(18) . 3_567
C25 N10 C27 107.2(2) . .
C25 N10 C18 126.1(2) . .
C27 N10 C18 126.6(2) . .
C28 N11 C29 105.7(2) . .
C28 N11 Zn1 125.46(18) . 4_576
C29 N11 Zn1 127.55(19) . 4_576
C28 N12 C30 107.2(2) . .
C28 N12 C20 126.5(2) . .
C30 N12 C20 126.1(2) . .
C37 N13 C38 106.0(2) . .
C37 N13 Zn1 122.78(17) . .
C38 N13 Zn1 131.17(18) . .
C37 N14 C39 107.1(2) . .
C37 N14 C31 125.0(2) . .
C39 N14 C31 127.9(2) . .
C40 N15 C41 106.3(2) . .
C40 N15 Zn2 124.9(2) . .
C41 N15 Zn2 128.22(18) . .
C40 N16 C42 108.2(2) . .
C40 N16 C33 123.3(2) . .
C42 N16 C33 128.5(2) . .
C43 N17 C44 106.4(2) . .
C43 N17 Zn2 130.08(19) . 2_646
C44 N17 Zn2 123.42(19) . 2_646
C43 N18 C45 108.4(2) . .
C43 N18 C35 124.7(2) . .
C45 N18 C35 126.6(2) . .
O7 Cl2 O8 112.6(8) . .
O7 Cl2 O6 113.8(9) . .
O8 Cl2 O6 110.1(7) . .
O7 Cl2 O5 106.2(6) . .
O8 Cl2 O5 111.0(7) . .
O6 Cl2 O5 102.6(6) . .
O6A Cl2A O5A 103.9(10) . .
O6A Cl2A O7A 112.8(12) . .
O5A Cl2A O7A 107.9(8) . .
O6A Cl2A O8A 108.0(13) . .
O5A Cl2A O8A 112.3(14) . .
O7A Cl2A O8A 111.7(14) . .
O4 Cl1 O3 108.77(18) . .
O4 Cl1 O2 110.4(3) . .
O3 Cl1 O2 109.1(2) . .
O4 Cl1 O1 111.5(2) . .
O3 Cl1 O1 110.54(19) . .
O2 Cl1 O1 106.5(2) . .
O10 Cl3 O9 110.8(3) . .
O10 Cl3 O12 109.5(3) . .
O9 Cl3 O12 110.4(2) . .
O10 Cl3 O11 106.7(2) . .
O9 Cl3 O11 109.1(2) . .
O12 Cl3 O11 110.25(18) . .
O15 Cl4 O16 106.5(8) . .
O15 Cl4 O14 113.7(5) . .
O16 Cl4 O14 98.0(6) . .
O15 Cl4 O13 112.0(4) . .
O16 Cl4 O13 115.7(6) . .
O14 Cl4 O13 110.2(3) . .

loop_
_geom_bond_atom_site_label_1
_geom_bond_atom_site_label_2
_geom_bond_distance
_geom_bond_site_symmetry_2
Zn1 N7 2.019(2) .
Zn1 N9 2.029(2) 3_567
Zn1 N13 2.039(2) .
Zn1 N1 2.194(2) .
Zn1 N11 2.240(2) 4_575
Zn2 N17 1.964(2) 2_656
Zn2 N3 1.977(2) 2_656
Zn2 N15 1.982(3) .
Zn2 N5 2.004(2) 3_667
C1 C2 1.365(4) .
C1 C6 1.395(4) .
C1 N2 1.429(3) .
C2 C3 1.408(4) .
C2 H2A 0.9500 .
C3 C4 1.392(4) .
C3 N4 1.431(4) .
C4 C5 1.382(4) .
C4 H4A 0.9500 .
C5 C6 1.391(4) .
C5 N6 1.421(3) .
C6 H6A 0.9500 .
C7 N1 1.328(4) .
C7 N2 1.357(4) .
C7 H7A 0.9500 .
C8 C9 1.350(4) .
C8 N1 1.384(4) .
C8 H8A 0.9500 .
C9 N2 1.377(4) .
C9 H9A 0.9500 .
C10 N3 1.318(3) .
C10 N4 1.351(4) .
C10 H10A 0.9500 .
C11 C12 1.348(4) .
C11 N3 1.403(4) .
C11 H11A 0.9500 .
C12 N4 1.385(4) .
C12 H12A 0.9500 .
C13 N5 1.320(3) .
C13 N6 1.355(4) .
C13 H13A 0.9500 .
C14 C15 1.355(4) .
C14 N5 1.386(4) .
C14 H14A 0.9500 .
C15 N6 1.404(4) .
C15 H15A 0.9500 .
C16 C21 1.386(4) .
C16 C17 1.391(4) .
C16 N8 1.423(3) .
C17 C18 1.390(4) .
C17 H17A 0.9500 .
C18 C19 1.390(4) .
C18 N10 1.432(3) .
C19 C20 1.372(4) .
C19 H19A 0.9500 .
C20 C21 1.401(4) .
C20 N12 1.438(3) .
C21 H21A 0.9500 .
C22 N7 1.330(3) .
C22 N8 1.358(3) .
C22 H22A 0.9500 .
C23 C24 1.346(4) .
C23 N7 1.394(3) .
C23 H23A 0.9500 .
C24 N8 1.372(4) .
C24 H24A 0.9500 .
C25 N9 1.309(4) .
C25 N10 1.363(3) .
C25 H25A 0.9500 .
C26 C27 1.344(4) .
C26 N9 1.391(4) .
C26 H26A 0.9500 .
C27 N10 1.378(4) .
C27 H27A 0.9500 .
C28 N11 1.332(4) .
C28 N12 1.347(4) .
C28 H28A 0.9500 .
C29 C30 1.358(4) .
C29 N11 1.364(4) .
C29 H29A 0.9500 .
C30 N12 1.375(4) .
C30 H30A 0.9500 .
C31 C36 1.391(4) .
C31 C32 1.392(4) .
C31 N14 1.425(4) .
C32 C33 1.398(4) .
C32 H32A 0.9500 .
C33 C34 1.390(4) .
C33 N16 1.425(3) .
C34 C35 1.393(4) .
C34 H34A 0.9500 .
C35 C36 1.381(4) .
C35 N18 1.432(3) .
C36 H36A 0.9500 .
C37 N13 1.319(3) .
C37 N14 1.364(3) .
C37 H37A 0.9500 .
C38 C39 1.336(4) .
C38 N13 1.389(3) .
C38 H38A 0.9500 .
C39 N14 1.387(3) .
C39 H39A 0.9500 .
C40 N15 1.327(4) .
C40 N16 1.355(4) .
C40 H40A 0.9500 .
C41 C42 1.346(4) .
C41 N15 1.396(4) .
C41 H41A 0.9500 .
C42 N16 1.376(4) .
C42 H42A 0.9500 .
C43 N17 1.333(3) .
C43 N18 1.336(3) .
C43 H43A 0.9500 .
C44 C45 1.358(4) .
C44 N17 1.375(4) .
C44 H44A 0.9500 .
C45 N18 1.366(4) .
C45 H45A 0.9500 .
N3 Zn2 1.977(2) 2_646
N5 Zn2 2.004(2) 3_667
N9 Zn1 2.029(2) 3_567
N11 Zn1 2.240(2) 4_576
N17 Zn2 1.964(2) 2_646
O1 Cl1 1.437(3) .
O2 Cl1 1.427(3) .
O3 Cl1 1.423(3) .
O4 Cl1 1.417(3) .
O5 Cl2 1.446(8) .
O6 Cl2 1.415(11) .
O7 Cl2 1.408(11) .
O8 Cl2 1.412(9) .
O5A Cl2A 1.403(10) .
O6A Cl2A 1.375(14) .
O7A Cl2A 1.450(13) .
O8A Cl2A 1.52(3) .
O9 Cl3 1.421(4) .
O10 Cl3 1.410(4) .
O11 Cl3 1.445(3) .
O12 Cl3 1.430(3) .
O13 Cl4 1.407(3) .
O14 Cl4 1.349(5) .
O15 Cl4 1.274(5) .
O16 Cl4 1.279(7) .

loop_
_platon_squeeze_void_nr
_platon_squeeze_void_average_x
_platon_squeeze_void_average_y
_platon_squeeze_void_average_z
_platon_squeeze_void_volume
_platon_squeeze_void_count_electrons
1 0.004 -0.011 0.002 4493.2 1523.0
